data_1531125
loop_
_publ_author_name
'Belokoneva, E.L.'
'Ivanova, A.G.'
'Dimitrova, O.V.'
'Stefanovich, S.Yu.'

_publ_section_title
;
 New nonlinear optical crystals of Ln (B4 O6 (O H)2) Cl (Ln = Pr, Nd) and
 their structural relation to pentaborates in terms of the OD theory
;
_journal_name_full 'Zhurnal Neorganicheskoi Khimii'
_journal_page_first 370
_journal_page_last 377
_journal_volume 47
_journal_year 2002
_chemical_formula_sum 'B4 Cl H2 Nd O8'
_chemical_name_systematic 'Nd (B4 O6 (O H)2) Cl'
_space_group_IT_number 9
_symmetry_space_group_name_Hall 'C -2yc'
_symmetry_space_group_name_H-M 'C 1 c 1'
_cell_angle_alpha 90
_cell_angle_beta 105.28
_cell_angle_gamma 90
_cell_formula_units_Z 4
_cell_length_a 6.486
_cell_length_b 11.156
_cell_length_c 9.641
_cell_volume 672.941
_citation_journal_id_ASTM ZNOKAQ
_cod_data_source_file Belokoneva_ZNOKAQ_2002_1101.cif
_cod_data_source_block H2B4Cl1Nd1O8
_cod_original_cell_volume 672.9411
_cod_original_formula_sum 'H2 B4 Cl1 Nd1 O8'
_cod_database_code 1531125

loop_
_symmetry_equiv_pos_as_xyz
x,y,z
x,-y,z+1/2
x+1/2,y+1/2,z
x+1/2,-y+1/2,z+1/2

loop_
_atom_site_label
_atom_site_type_symbol
_atom_site_fract_x
_atom_site_fract_y
_atom_site_fract_z
_atom_site_occupancy
_atom_site_U_iso_or_equiv
B1 B+3 0.819 0.0524 0.9218 1 0.0
O6 O-2 0.7496 0.1642 0.8783 1 0.0
B3 B+3 0.161 0.0943 0.8722 1 0.0
O3 O-2 0.0222 0.0131 0.9314 1 0.0
Cl1 Cl-1 0.8646 0.1772 0.1957 1 0.0
O1 O-2 0.1227 0.2174 0.9019 1 0.0
O7 O-2 0.1214 0.0743 0.7157 1 0.0
O2 O-2 0.3875 0.0739 0.9457 1 0.0
Nd1 Nd+3 0 0.79284 0 1 0.0
O4 O-2 0.6955 0.0401 0.455 1 0.0
B2 B+3 0.403 0.2449 0.3485 1 0.0
O5 O-2 0.3558 0.1367 0.4224 1 0.0
O8 O-2 0.3542 0.2243 0.1929 1 0.0
B4 B+3 0.478 0.0347 0.4418 1 0.0
